data_7004353
loop_
_publ_author_name
'Kropid\/lowska, Anna'
'Chojnacki, Jaros\/law'
'Fahmi, Amir'
'Becker, Barbara'

_publ_section_title
;
 In search of molecular precursors for cadmium sulfide---new complexes
 with a sulfur-rich kernel: cadmium(ii) tri-tert-butoxysilanethiolates
 with additional diethyldithiocarbamato ligand
;
_journal_issue 47
_journal_name_full 'Dalton Transactions'
_journal_page_first 6825
_journal_page_last 6831
_journal_paper_doi 10.1039/b806248j
_journal_year 2008
_chemical_formula_moiety 'C34 H74 Cd2 N2 O6 S6 Si2'
_chemical_formula_sum 'C34 H74 Cd2 N2 O6 S6 Si2'
_chemical_formula_weight 1080.29
_chemical_name_systematic
;
?
;
_space_group_IT_number 2
_symmetry_cell_setting triclinic
_symmetry_space_group_name_Hall '-P 1'
_symmetry_space_group_name_H-M 'P -1'
_atom_sites_solution_hydrogens geom
_atom_sites_solution_primary direct
_atom_sites_solution_secondary difmap
_audit_conform_dict_location ftp://ftp.iucr.org/pub/cif_core.dic
_audit_conform_dict_name cif_core.dic
_audit_conform_dict_version 2.3
_audit_creation_date 2006-11-07T15:28:25-00:00
_audit_creation_method 'WinGX routine CIF_UPDATE'
_cell_angle_alpha 65.199(15)
_cell_angle_beta 73.677(13)
_cell_angle_gamma 78.583(12)
_cell_formula_units_Z 1
_cell_length_a 10.6730(14)
_cell_length_b 10.7200(16)
_cell_length_c 12.452(2)
_cell_measurement_reflns_used 7312
_cell_measurement_temperature 100(2)
_cell_measurement_theta_max 32.4637
_cell_measurement_theta_min 3.002
_cell_volume 1235.9(4)
_computing_cell_refinement
;
CrysAlis RED, Oxford Diffraction Ltd.,
Version 1.171.27p5 beta (release 01-04-2005 CrysAlis171 .NET)
(compiled Apr 1 2005,17:53:34)
;
_computing_data_collection
;
CrysAlis CCD, Oxford Diffraction Ltd.,
Version 1.171.27p5 beta (release 01-04-2005 CrysAlis171 .NET)
(compiled Apr 1 2005,17:53:34)
;
_computing_data_reduction
;
CrysAlis RED, Oxford Diffraction Ltd.,
Version 1.171.27p5 beta (release 01-04-2005 CrysAlis171 .NET)
(compiled Apr 1 2005,17:53:34)
;
_computing_structure_refinement 'SHELXL-97 (Sheldrick, 1997)'
_diffrn_ambient_temperature 100(2)
_diffrn_detector_area_resol_mean 8.1883
_diffrn_measured_fraction_theta_full 0.98
_diffrn_measured_fraction_theta_max 0.98
_diffrn_measurement_device '4-axis, \k-geometry diffractometer'
_diffrn_measurement_device_type 'KM4CCD, Oxford Diffraction'
_diffrn_measurement_method '\w scans, 0.75\%'
_diffrn_orient_matrix_UB_11 0.0024361077
_diffrn_orient_matrix_UB_12 -0.0727496369
_diffrn_orient_matrix_UB_13 0.0310960978
_diffrn_orient_matrix_UB_21 0.019564785
_diffrn_orient_matrix_UB_22 -0.0078263463
_diffrn_orient_matrix_UB_23 -0.0563514512
_diffrn_orient_matrix_UB_31 0.0666895456
_diffrn_orient_matrix_UB_32 -0.00206144
_diffrn_orient_matrix_UB_33 0.0004596636
_diffrn_radiation_monochromator graphite
_diffrn_radiation_type MoK\a
_diffrn_radiation_wavelength 0.71073
_diffrn_reflns_av_R_equivalents 0.0482
_diffrn_reflns_av_unetI/netI 0.0516
_diffrn_reflns_limit_h_max 14
_diffrn_reflns_limit_h_min -8
_diffrn_reflns_limit_k_max 15
_diffrn_reflns_limit_k_min -15
_diffrn_reflns_limit_l_max 17
_diffrn_reflns_limit_l_min -17
_diffrn_reflns_number 12186
_diffrn_reflns_theta_full 30
_diffrn_reflns_theta_max 30
_diffrn_reflns_theta_min 3.01
_exptl_absorpt_coefficient_mu 1.201
_exptl_absorpt_correction_T_max 0.94469
_exptl_absorpt_correction_T_min 0.80282
_exptl_absorpt_correction_type numerical
_exptl_absorpt_process_details
;
CrysAlis RED, Oxford Diffraction Ltd.,
Version 1.171.27p5 beta (release 01-04-2005 CrysAlis171 .NET)
(compiled Apr 1 2005,17:53:34)
Analytical numeric absorption correction using a multifaceted crystal
model based on expressions derived by R.C. Clark & J.S. Reid.
;
_exptl_crystal_colour colourless
_exptl_crystal_density_diffrn 1.451
_exptl_crystal_density_method 'not measured'
_exptl_crystal_description needles
_exptl_crystal_F_000 560
_exptl_crystal_size_max 0.16
_exptl_crystal_size_mid 0.093
_exptl_crystal_size_min 0.016
_refine_diff_density_max 1.356
_refine_diff_density_min -1.262
_refine_diff_density_rms 0.144
_refine_ls_extinction_method none
_refine_ls_goodness_of_fit_ref 1.132
_refine_ls_hydrogen_treatment constr
_refine_ls_matrix_type full
_refine_ls_number_parameters 246
_refine_ls_number_reflns 7054
_refine_ls_number_restraints 0
_refine_ls_restrained_S_all 1.132
_refine_ls_R_factor_all 0.0539
_refine_ls_R_factor_gt 0.0471
_refine_ls_shift/su_max 0.011
_refine_ls_shift/su_mean 0.001
_refine_ls_structure_factor_coef Fsqd
_refine_ls_weighting_details 'calc w=1/[\s^2^(Fo^2^)+(0.0457P)^2^+3.0298P] where P=(Fo^2^+2Fc^2^)/3'
_refine_ls_weighting_scheme calc
_refine_ls_wR_factor_gt 0.1117
_refine_ls_wR_factor_ref 0.117
_reflns_number_gt 6262
_reflns_number_total 7054
_reflns_threshold_expression >2sigma(I)
_cod_data_source_file b806248j.txt
_cod_data_source_block comp2
_cod_database_code 7004353

loop_
_symmetry_equiv_pos_as_xyz
'x, y, z'
'-x, -y, -z'

loop_
_atom_site_label
_atom_site_type_symbol
_atom_site_fract_x
_atom_site_fract_y
_atom_site_fract_z
_atom_site_U_iso_or_equiv
_atom_site_adp_type
_atom_site_occupancy
_atom_site_symmetry_multiplicity
_atom_site_calc_flag
_atom_site_refinement_flags
_atom_site_disorder_assembly
_atom_site_disorder_group
Cd1 Cd 0.61167(2) 0.86095(2) 0.01735(2) 0.01583(7) Uani 1 1 d . . .
Si1 Si 0.31209(8) 0.83192(8) 0.23057(7) 0.01139(15) Uani 1 1 d . . .
S1 S 0.36191(7) 0.88673(8) 0.03998(6) 0.01337(14) Uani 1 1 d . . .
S2 S 0.73533(8) 0.66147(8) -0.03877(7) 0.01792(15) Uani 1 1 d . . .
S3 S 0.74357(8) 0.70821(8) 0.17882(7) 0.01719(15) Uani 1 1 d . . .
N1 N 0.8348(3) 0.4747(3) 0.1459(2) 0.0149(5) Uani 1 1 d . . .
O1 O 0.3847(2) 0.6833(2) 0.3013(2) 0.0142(4) Uani 1 1 d . . .
O2 O 0.1557(2) 0.8217(2) 0.2881(2) 0.0149(4) Uani 1 1 d . . .
O3 O 0.3700(2) 0.9528(2) 0.2451(2) 0.0154(4) Uani 1 1 d . . .
C1 C 0.3603(3) 0.5444(3) 0.3246(3) 0.0142(5) Uani 1 1 d . . .
C2 C 0.4858(4) 0.4540(4) 0.3506(4) 0.0249(7) Uani 1 1 d . . .
H2A H 0.557 0.4838 0.2783 0.03 Uiso 1 1 calc R . .
H2B H 0.473 0.3577 0.3721 0.03 Uiso 1 1 calc R . .
H2C H 0.5083 0.4623 0.4182 0.03 Uiso 1 1 calc R . .
C3 C 0.3287(4) 0.5397(4) 0.2146(3) 0.0253(7) Uani 1 1 d . . .
H3A H 0.2488 0.5999 0.1974 0.03 Uiso 1 1 calc R . .
H3B H 0.3154 0.4448 0.2314 0.03 Uiso 1 1 calc R . .
H3C H 0.4017 0.5713 0.1443 0.03 Uiso 1 1 calc R . .
C4 C 0.2468(4) 0.4987(4) 0.4351(3) 0.0275(8) Uani 1 1 d . . .
H4A H 0.2712 0.4966 0.5062 0.033 Uiso 1 1 calc R . .
H4B H 0.2274 0.4063 0.4504 0.033 Uiso 1 1 calc R . .
H4C H 0.1691 0.5638 0.4198 0.033 Uiso 1 1 calc R . .
C5 C 0.0346(3) 0.9082(3) 0.2716(3) 0.0171(6) Uani 1 1 d . . .
C6 C 0.0346(4) 1.0385(4) 0.2919(4) 0.0279(8) Uani 1 1 d . . .
H6A H 0.0536 1.0134 0.3714 0.034 Uiso 1 1 calc R . .
H6B H -0.0516 1.091 0.2892 0.034 Uiso 1 1 calc R . .
H6C H 0.1018 1.0951 0.2282 0.034 Uiso 1 1 calc R . .
C7 C -0.0723(3) 0.8203(4) 0.3671(4) 0.0285(8) Uani 1 1 d . . .
H7A H -0.0695 0.7358 0.3539 0.034 Uiso 1 1 calc R . .
H7B H -0.1582 0.8725 0.3607 0.034 Uiso 1 1 calc R . .
H7C H -0.0579 0.7963 0.4481 0.034 Uiso 1 1 calc R . .
C8 C 0.0148(4) 0.9441(5) 0.1453(3) 0.0294(8) Uani 1 1 d . . .
H8A H 0.0801 1.0058 0.0848 0.035 Uiso 1 1 calc R . .
H8B H -0.0734 0.9902 0.1393 0.035 Uiso 1 1 calc R . .
H8C H 0.025 0.8595 0.1305 0.035 Uiso 1 1 calc R . .
C9 C 0.4034(3) 0.9634(3) 0.3459(3) 0.0163(6) Uani 1 1 d . . .
C10 C 0.3189(3) 0.8783(4) 0.4669(3) 0.0213(6) Uani 1 1 d . . .
H10A H 0.2263 0.9114 0.4677 0.026 Uiso 1 1 calc R . .
H10B H 0.3434 0.8879 0.533 0.026 Uiso 1 1 calc R . .
H10C H 0.3326 0.781 0.4776 0.026 Uiso 1 1 calc R . .
C11 C 0.5479(3) 0.9126(4) 0.3415(3) 0.0241(7) Uani 1 1 d . . .
H11A H 0.5615 0.8155 0.3518 0.029 Uiso 1 1 calc R . .
H11B H 0.5743 0.9219 0.4069 0.029 Uiso 1 1 calc R . .
H11C H 0.6007 0.9679 0.263 0.029 Uiso 1 1 calc R . .
C12 C 0.3795(4) 1.1164(4) 0.3229(3) 0.0272(7) Uani 1 1 d . . .
H12A H 0.4351 1.1687 0.2449 0.033 Uiso 1 1 calc R . .
H12B H 0.4008 1.1312 0.388 0.033 Uiso 1 1 calc R . .
H12C H 0.2872 1.1479 0.3209 0.033 Uiso 1 1 calc R . .
C13 C 0.7784(3) 0.6019(3) 0.1004(3) 0.0143(5) Uani 1 1 d . . .
C14 C 0.8583(3) 0.4151(3) 0.2701(3) 0.0173(6) Uani 1 1 d . . .
H14A H 0.8541 0.314 0.3037 0.021 Uiso 1 1 calc R . .
H14B H 0.7875 0.4531 0.322 0.021 Uiso 1 1 calc R . .
C15 C 0.9901(3) 0.4443(4) 0.2751(3) 0.0238(7) Uani 1 1 d . . .
H15A H 1.0609 0.4034 0.2267 0.029 Uiso 1 1 calc R . .
H15B H 0.9992 0.404 0.3595 0.029 Uiso 1 1 calc R . .
H15C H 0.9949 0.5442 0.2423 0.029 Uiso 1 1 calc R . .
C16 C 0.8670(3) 0.3805(4) 0.0820(3) 0.0200(6) Uani 1 1 d . . .
H16A H 0.9471 0.3197 0.102 0.024 Uiso 1 1 calc R . .
H16B H 0.8853 0.4347 -0.0067 0.024 Uiso 1 1 calc R . .
C17 C 0.7546(4) 0.2919(4) 0.1172(4) 0.0300(8) Uani 1 1 d . . .
H17A H 0.7368 0.2376 0.2049 0.036 Uiso 1 1 calc R . .
H17B H 0.7792 0.2295 0.0739 0.036 Uiso 1 1 calc R . .
H17C H 0.6758 0.3517 0.0954 0.036 Uiso 1 1 calc R . .

loop_
_atom_site_aniso_label
_atom_site_aniso_U_11
_atom_site_aniso_U_22
_atom_site_aniso_U_33
_atom_site_aniso_U_23
_atom_site_aniso_U_13
_atom_site_aniso_U_12
Cd1 0.01459(11) 0.01419(12) 0.01716(12) -0.00595(8) -0.00235(8) 0.00006(7)
Si1 0.0119(3) 0.0115(4) 0.0114(3) -0.0049(3) -0.0023(3) -0.0017(3)
S1 0.0145(3) 0.0151(3) 0.0112(3) -0.0055(3) -0.0019(2) -0.0031(2)
S2 0.0216(4) 0.0185(4) 0.0144(3) -0.0085(3) -0.0065(3) 0.0051(3)
S3 0.0204(3) 0.0166(4) 0.0182(3) -0.0099(3) -0.0073(3) 0.0018(3)
N1 0.0151(11) 0.0191(13) 0.0122(11) -0.0076(10) -0.0048(9) 0.0006(9)
O1 0.0172(10) 0.0112(10) 0.0153(10) -0.0052(8) -0.0048(8) -0.0020(8)
O2 0.0110(9) 0.0158(10) 0.0153(10) -0.0045(8) -0.0020(8) -0.0006(8)
O3 0.0209(10) 0.0139(10) 0.0128(10) -0.0044(8) -0.0037(8) -0.0061(8)
C1 0.0166(13) 0.0109(13) 0.0145(13) -0.0047(10) -0.0019(10) -0.0024(10)
C2 0.0254(16) 0.0140(15) 0.0362(19) -0.0086(14) -0.0117(14) 0.0009(12)
C3 0.0366(19) 0.0180(16) 0.0261(17) -0.0093(13) -0.0110(15) -0.0056(14)
C4 0.0300(18) 0.0216(17) 0.0250(17) -0.0088(14) 0.0074(14) -0.0101(14)
C5 0.0107(12) 0.0193(15) 0.0176(14) -0.0043(12) -0.0031(10) 0.0001(11)
C6 0.0224(16) 0.0235(18) 0.038(2) -0.0132(16) -0.0095(15) 0.0050(13)
C7 0.0132(14) 0.031(2) 0.0290(18) -0.0038(15) 0.0025(13) -0.0048(13)
C8 0.0186(15) 0.048(2) 0.0215(17) -0.0135(16) -0.0077(13) 0.0033(15)
C9 0.0198(14) 0.0178(14) 0.0147(13) -0.0071(11) -0.0072(11) -0.0024(11)
C10 0.0239(15) 0.0254(17) 0.0139(14) -0.0067(12) -0.0030(12) -0.0047(13)
C11 0.0192(15) 0.037(2) 0.0217(16) -0.0137(15) -0.0071(12) -0.0046(14)
C12 0.046(2) 0.0165(16) 0.0244(17) -0.0096(13) -0.0139(16) -0.0025(14)
C13 0.0149(13) 0.0158(14) 0.0127(13) -0.0061(11) -0.0024(10) -0.0019(10)
C14 0.0192(14) 0.0174(14) 0.0127(13) -0.0042(11) -0.0058(11) 0.0036(11)
C15 0.0187(14) 0.0353(19) 0.0185(15) -0.0107(14) -0.0074(12) 0.0008(13)
C16 0.0259(16) 0.0182(15) 0.0184(14) -0.0111(12) -0.0078(12) 0.0057(12)
C17 0.035(2) 0.0259(19) 0.039(2) -0.0177(17) -0.0161(17) -0.0018(15)

loop_
_atom_type_symbol
_atom_type_description
_atom_type_scat_dispersion_real
_atom_type_scat_dispersion_imag
_atom_type_scat_source
C C 0.0033 0.0016 'International Tables Vol C Tables 4.2.6.8 and 6.1.1.4'
H H 0 0 'International Tables Vol C Tables 4.2.6.8 and 6.1.1.4'
Cd Cd -0.8075 1.2024 'International Tables Vol C Tables 4.2.6.8 and 6.1.1.4'
N N 0.0061 0.0033 'International Tables Vol C Tables 4.2.6.8 and 6.1.1.4'
S S 0.1246 0.1234 'International Tables Vol C Tables 4.2.6.8 and 6.1.1.4'
Si Si 0.0817 0.0704 'International Tables Vol C Tables 4.2.6.8 and 6.1.1.4'
O O 0.0106 0.006 'International Tables Vol C Tables 4.2.6.8 and 6.1.1.4'

loop_
_geom_angle_atom_site_label_1
_geom_angle_atom_site_label_2
_geom_angle_atom_site_label_3
_geom_angle
_geom_angle_site_symmetry_1
_geom_angle_site_symmetry_3
_geom_angle_publ_flag
S2 Cd1 S1 138.09(3) . 2_675 ?
S2 Cd1 S1 115.56(3) . . ?
S1 Cd1 S1 97.22(3) 2_675 . ?
S2 Cd1 S3 71.43(3) . . ?
S1 Cd1 S3 109.23(3) 2_675 . ?
S1 Cd1 S3 127.77(3) . . ?
S2 Cd1 Cd1 152.60(2) . 2_675 ?
S1 Cd1 Cd1 48.96(2) 2_675 2_675 ?
S1 Cd1 Cd1 48.27(2) . 2_675 ?
S3 Cd1 Cd1 135.51(2) . 2_675 ?
O1 Si1 O2 106.62(12) . . ?
O1 Si1 O3 109.21(12) . . ?
O2 Si1 O3 113.64(12) . . ?
O1 Si1 S1 111.71(9) . . ?
O2 Si1 S1 113.04(9) . . ?
O3 Si1 S1 102.67(9) . . ?
Si1 S1 Cd1 96.25(4) . 2_675 ?
Si1 S1 Cd1 96.21(4) . . ?
Cd1 S1 Cd1 82.78(3) 2_675 . ?
C13 S2 Cd1 84.61(11) . . ?
C13 S3 Cd1 83.78(11) . . ?
C13 N1 C16 122.8(3) . . ?
C13 N1 C14 121.3(3) . . ?
C16 N1 C14 115.7(3) . . ?
C1 O1 Si1 130.55(19) . . ?
C5 O2 Si1 138.3(2) . . ?
C9 O3 Si1 133.4(2) . . ?
O1 C1 C2 106.0(2) . . ?
O1 C1 C3 110.9(2) . . ?
C2 C1 C3 110.0(3) . . ?
O1 C1 C4 108.5(3) . . ?
C2 C1 C4 110.6(3) . . ?
C3 C1 C4 110.7(3) . . ?
C1 C2 H2A 109.5 . . ?
C1 C2 H2B 109.5 . . ?
H2A C2 H2B 109.5 . . ?
C1 C2 H2C 109.5 . . ?
H2A C2 H2C 109.5 . . ?
H2B C2 H2C 109.5 . . ?
C1 C3 H3A 109.5 . . ?
C1 C3 H3B 109.5 . . ?
H3A C3 H3B 109.5 . . ?
C1 C3 H3C 109.5 . . ?
H3A C3 H3C 109.5 . . ?
H3B C3 H3C 109.5 . . ?
C1 C4 H4A 109.5 . . ?
C1 C4 H4B 109.5 . . ?
H4A C4 H4B 109.5 . . ?
C1 C4 H4C 109.5 . . ?
H4A C4 H4C 109.5 . . ?
H4B C4 H4C 109.5 . . ?
O2 C5 C8 110.1(3) . . ?
O2 C5 C6 110.6(3) . . ?
C8 C5 C6 110.6(3) . . ?
O2 C5 C7 104.9(3) . . ?
C8 C5 C7 110.0(3) . . ?
C6 C5 C7 110.6(3) . . ?
C5 C6 H6A 109.5 . . ?
C5 C6 H6B 109.5 . . ?
H6A C6 H6B 109.5 . . ?
C5 C6 H6C 109.5 . . ?
H6A C6 H6C 109.5 . . ?
H6B C6 H6C 109.5 . . ?
C5 C7 H7A 109.5 . . ?
C5 C7 H7B 109.5 . . ?
H7A C7 H7B 109.5 . . ?
C5 C7 H7C 109.5 . . ?
H7A C7 H7C 109.5 . . ?
H7B C7 H7C 109.5 . . ?
C5 C8 H8A 109.5 . . ?
C5 C8 H8B 109.5 . . ?
H8A C8 H8B 109.5 . . ?
C5 C8 H8C 109.5 . . ?
H8A C8 H8C 109.5 . . ?
H8B C8 H8C 109.5 . . ?
O3 C9 C12 105.2(3) . . ?
O3 C9 C11 107.5(3) . . ?
C12 C9 C11 111.0(3) . . ?
O3 C9 C10 111.4(3) . . ?
C12 C9 C10 111.0(3) . . ?
C11 C9 C10 110.5(3) . . ?
C9 C10 H10A 109.5 . . ?
C9 C10 H10B 109.5 . . ?
H10A C10 H10B 109.5 . . ?
C9 C10 H10C 109.5 . . ?
H10A C10 H10C 109.5 . . ?
H10B C10 H10C 109.5 . . ?
C9 C11 H11A 109.5 . . ?
C9 C11 H11B 109.5 . . ?
H11A C11 H11B 109.5 . . ?
C9 C11 H11C 109.5 . . ?
H11A C11 H11C 109.5 . . ?
H11B C11 H11C 109.5 . . ?
C9 C12 H12A 109.5 . . ?
C9 C12 H12B 109.5 . . ?
H12A C12 H12B 109.5 . . ?
C9 C12 H12C 109.5 . . ?
H12A C12 H12C 109.5 . . ?
H12B C12 H12C 109.5 . . ?
N1 C13 S3 120.9(2) . . ?
N1 C13 S2 120.0(2) . . ?
S3 C13 S2 119.15(18) . . ?
N1 C14 C15 113.2(3) . . ?
N1 C14 H14A 108.9 . . ?
C15 C14 H14A 108.9 . . ?
N1 C14 H14B 108.9 . . ?
C15 C14 H14B 108.9 . . ?
H14A C14 H14B 107.7 . . ?
C14 C15 H15A 109.5 . . ?
C14 C15 H15B 109.5 . . ?
H15A C15 H15B 109.5 . . ?
C14 C15 H15C 109.5 . . ?
H15A C15 H15C 109.5 . . ?
H15B C15 H15C 109.5 . . ?
N1 C16 C17 111.3(3) . . ?
N1 C16 H16A 109.4 . . ?
C17 C16 H16A 109.4 . . ?
N1 C16 H16B 109.4 . . ?
C17 C16 H16B 109.4 . . ?
H16A C16 H16B 108 . . ?
C16 C17 H17A 109.5 . . ?
C16 C17 H17B 109.5 . . ?
H17A C17 H17B 109.5 . . ?
C16 C17 H17C 109.5 . . ?
H17A C17 H17C 109.5 . . ?
H17B C17 H17C 109.5 . . ?

loop_
_geom_bond_atom_site_label_1
_geom_bond_atom_site_label_2
_geom_bond_distance
_geom_bond_site_symmetry_2
_geom_bond_publ_flag
Cd1 S2 2.5339(9) . ?
Cd1 S1 2.5445(9) 2_675 ?
Cd1 S1 2.5716(8) . ?
Cd1 S3 2.5733(9) . ?
Cd1 Cd1 3.3825(7) 2_675 ?
Si1 O1 1.622(2) . ?
Si1 O2 1.627(2) . ?
Si1 O3 1.634(2) . ?
Si1 S1 2.1225(11) . ?
S1 Cd1 2.5445(9) 2_675 ?
S2 C13 1.739(3) . ?
S3 C13 1.719(3) . ?
N1 C13 1.327(4) . ?
N1 C16 1.468(4) . ?
N1 C14 1.479(4) . ?
O1 C1 1.456(4) . ?
O2 C5 1.445(4) . ?
O3 C9 1.450(4) . ?
C1 C2 1.518(5) . ?
C1 C3 1.521(5) . ?
C1 C4 1.528(5) . ?
C2 H2A 0.98 . ?
C2 H2B 0.98 . ?
C2 H2C 0.98 . ?
C3 H3A 0.98 . ?
C3 H3B 0.98 . ?
C3 H3C 0.98 . ?
C4 H4A 0.98 . ?
C4 H4B 0.98 . ?
C4 H4C 0.98 . ?
C5 C8 1.520(5) . ?
C5 C6 1.521(5) . ?
C5 C7 1.525(5) . ?
C6 H6A 0.98 . ?
C6 H6B 0.98 . ?
C6 H6C 0.98 . ?
C7 H7A 0.98 . ?
C7 H7B 0.98 . ?
C7 H7C 0.98 . ?
C8 H8A 0.98 . ?
C8 H8B 0.98 . ?
C8 H8C 0.98 . ?
C9 C12 1.524(5) . ?
C9 C11 1.524(5) . ?
C9 C10 1.525(5) . ?
C10 H10A 0.98 . ?
C10 H10B 0.98 . ?
C10 H10C 0.98 . ?
C11 H11A 0.98 . ?
C11 H11B 0.98 . ?
C11 H11C 0.98 . ?
C12 H12A 0.98 . ?
C12 H12B 0.98 . ?
C12 H12C 0.98 . ?
C14 C15 1.523(5) . ?
C14 H14A 0.99 . ?
C14 H14B 0.99 . ?
C15 H15A 0.98 . ?
C15 H15B 0.98 . ?
C15 H15C 0.98 . ?
C16 C17 1.529(5) . ?
C16 H16A 0.99 . ?
C16 H16B 0.99 . ?
C17 H17A 0.98 . ?
C17 H17B 0.98 . ?
C17 H17C 0.98 . ?
